data_2223767
loop_
_publ_author_name
'Han, Qiang'
'Wang, Xiang-Cheng'
'Li, Xiu-Ying'
'Yao, Guan-Xin'
'Yan, Yong-Sheng'

_publ_section_title
Aqua(2-hydroxy-5-sulfonatobenzoato-\k<i>O</i>^1^)bis(2-phenyl-1<i>H</i>-1,3,7,8-tetraazacyclopenta[<i>l</i>]phenanthrene-\k^2^<i>N</i>^7^,<i>N</i>^8^)zinc(II)
_journal_coeditor_code HB5120
_journal_issue 11
_journal_name_full 'Acta Crystallographica Section E'
_journal_page_first m1282
_journal_page_last m1283
_journal_paper_doi 10.1107/S1600536809039154
_journal_volume 65
_journal_year 2009
_chemical_formula_iupac '[Zn (C7 H4 O6 S) (C19 H12 N4)2 (H2 O)]'
_chemical_formula_moiety 'C45 H30 N8 O7 S Zn'
_chemical_formula_sum 'C45 H30 N8 O7 S Zn'
_chemical_formula_weight 892.20
_chemical_name_systematic
Aqua(2-hydroxy-5-sulfonatobenzoato-\k<i>O</i>^1^)bis(2-phenyl-1<i>H</i>-1,3,7,8-tetraazacyclopenta[<i>l</i>]phenanthrene-\k^2^<i>N</i>^7^,<i>N</i>^8^)zinc(II)
_space_group_IT_number 14
_symmetry_cell_setting monoclinic
_symmetry_space_group_name_Hall '-P 2yn'
_symmetry_space_group_name_H-M 'P 1 21/n 1'
_atom_sites_solution_hydrogens geom
_atom_sites_solution_primary direct
_atom_sites_solution_secondary difmap
_audit_creation_method SHELXL-97
_cell_angle_alpha 90.00
_cell_angle_beta 101.259(8)
_cell_angle_gamma 90.00
_cell_formula_units_Z 4
_cell_length_a 8.3257(8)
_cell_length_b 25.926(2)
_cell_length_c 18.3271(13)
_cell_measurement_reflns_used 3619
_cell_measurement_temperature 292(2)
_cell_measurement_theta_max 66.9928
_cell_measurement_theta_min 4.9076
_cell_volume 3879.8(6)
_computing_cell_refinement 'Crys Alis CCD (Oxford Diffraction, 2006)'
_computing_data_collection 'Crys Alis CCD (Oxford Diffraction, 2006)'
_computing_data_reduction 'Crys Alis RED (Oxford Diffraction, 2006)'
_computing_molecular_graphics 'SHELXTL-Plus (Sheldrick, 2008)'
_computing_publication_material 'SHELXL97 (Sheldrick, 2008)'
_computing_structure_refinement 'SHELXL97 (Sheldrick, 2008)'
_computing_structure_solution 'SHELXL97 (Sheldrick, 2008)'
_diffrn_ambient_temperature 292(2)
_diffrn_detector_area_resol_mean 10.2375
_diffrn_measured_fraction_theta_full 0.985
_diffrn_measured_fraction_theta_max 0.985
_diffrn_measurement_device_type 'Oxford Diffraction Gemini R Ultra'
_diffrn_measurement_method \w
_diffrn_radiation_monochromator mirror
_diffrn_radiation_source 'fine-focus sealed tube'
_diffrn_radiation_type 'Cu K\a'
_diffrn_radiation_wavelength 1.5418
_diffrn_reflns_av_R_equivalents 0.0550
_diffrn_reflns_av_sigmaI/netI 0.0657
_diffrn_reflns_limit_h_max 9
_diffrn_reflns_limit_h_min -9
_diffrn_reflns_limit_k_max 30
_diffrn_reflns_limit_k_min -30
_diffrn_reflns_limit_l_max 19
_diffrn_reflns_limit_l_min -21
_diffrn_reflns_number 15767
_diffrn_reflns_theta_full 67.07
_diffrn_reflns_theta_max 67.07
_diffrn_reflns_theta_min 4.92
_diffrn_standards_interval_count 10.2375
_diffrn_standards_number 16011
_exptl_absorpt_coefficient_mu 1.942
_exptl_absorpt_correction_T_max 0.640
_exptl_absorpt_correction_T_min 0.621
_exptl_absorpt_correction_type multi-scan
_exptl_absorpt_process_details '(Crys Alis RED; Oxford Diffraction, 2006)'
_exptl_crystal_colour yellow
_exptl_crystal_density_diffrn 1.527
_exptl_crystal_density_meas 1.527
_exptl_crystal_density_method 'not measured'
_exptl_crystal_description block
_exptl_crystal_F_000 1832
_exptl_crystal_size_max 0.27
_exptl_crystal_size_mid 0.26
_exptl_crystal_size_min 0.23
_refine_diff_density_max 0.412
_refine_diff_density_min -0.284
_refine_ls_extinction_method none
_refine_ls_goodness_of_fit_ref 0.974
_refine_ls_hydrogen_treatment mixed
_refine_ls_matrix_type full
_refine_ls_number_parameters 575
_refine_ls_number_reflns 6808
_refine_ls_number_restraints 2
_refine_ls_restrained_S_all 0.974
_refine_ls_R_factor_all 0.0906
_refine_ls_R_factor_gt 0.0494
_refine_ls_shift/su_max 0.001
_refine_ls_shift/su_mean 0.000
_refine_ls_structure_factor_coef Fsqd
_refine_ls_weighting_details 'calc w=1/[\s^2^(Fo^2^)+(0.0673P)^2^] where P=(Fo^2^+2Fc^2^)/3'
_refine_ls_weighting_scheme calc
_refine_ls_wR_factor_gt 0.1121
_refine_ls_wR_factor_ref 0.1318
_reflns_number_gt 4337
_reflns_number_total 6808
_reflns_threshold_expression I>2\s(I)
_cod_data_source_file hb5120.cif
_cod_data_source_block I
_cod_depositor_comments
;
The following automatic conversions were performed:
'_symmetry_cell_setting' value 'Monoclinic' changed to 'monoclinic'
according to '/home/saulius/struct/CIF-dictionaries/cif_core.dic'
dictionary named 'cif_core.dic' version 2.4.1 from 2010-06-29.

Automatic conversion script
Id: cif_fix_enum 1527 2010-12-29 10:47:43Z saulius 

The following automatic conversions were performed:

'_symmetry_cell_setting' value 'Monoclinic' changed to 'monoclinic'
according to /home/saulius/struct/CIF-dictionaries/cif_core.dic
dictionary named 'cif_core.dic' version 2.4.1 from 2010-06-29.

Automatic conversion script
Id: cif_fix_values 1715 2011-07-08 13:25:40Z adriana 
;
_cod_original_sg_symbol_H-M 'P 21/n'
_cod_database_code 2223767
_cod_database_fobs_code 2223767

loop_
_symmetry_equiv_pos_as_xyz
'x, y, z'
'-x+1/2, y+1/2, -z+1/2'
'-x, -y, -z'
'x-1/2, -y-1/2, z-1/2'

loop_
_atom_site_type_symbol
_atom_site_label
_atom_site_fract_x
_atom_site_fract_y
_atom_site_fract_z
_atom_site_U_iso_or_equiv
_atom_site_adp_type
_atom_site_calc_flag
_atom_site_refinement_flags
_atom_site_occupancy
_atom_site_disorder_assembly
_atom_site_disorder_group
C C1 0.8928(5) 0.36143(15) 0.8278(2) 0.0515(10) Uani d . 1 . .
H H1 0.8158 0.3878 0.8189 0.062 Uiso calc R 1 . .
C C2 1.0106(6) 0.36325(16) 0.8925(2) 0.0577(11) Uani d . 1 . .
H H2 1.0148 0.3908 0.9252 0.069 Uiso calc R 1 . .
C C3 1.1200(5) 0.32385(16) 0.9071(2) 0.0542(11) Uani d . 1 . .
H H3 1.1966 0.3235 0.9515 0.065 Uiso calc R 1 . .
C C4 1.1179(5) 0.28381(14) 0.85566(19) 0.0413(8) Uani d . 1 . .
C C5 1.2235(5) 0.24000(14) 0.86501(19) 0.0440(9) Uani d . 1 . .
C C6 1.2180(5) 0.20368(14) 0.80857(19) 0.0419(8) Uani d . 1 . .
C C7 1.1048(4) 0.20682(14) 0.73901(18) 0.0399(8) Uani d . 1 . .
C C8 1.0964(5) 0.17231(15) 0.6789(2) 0.0465(9) Uani d . 1 . .
H H8 1.1703 0.1451 0.6817 0.056 Uiso calc R 1 . .
C C9 0.9786(5) 0.17933(16) 0.6169(2) 0.0517(10) Uani d . 1 . .
H H9 0.9734 0.1577 0.5761 0.062 Uiso calc R 1 . .
C C10 0.8664(5) 0.21915(15) 0.6151(2) 0.0496(10) Uani d . 1 . .
H H10 0.7850 0.2230 0.5728 0.059 Uiso calc R 1 . .
C C11 0.9915(5) 0.24714(13) 0.73182(18) 0.0399(8) Uani d . 1 . .
C C12 0.9970(5) 0.28631(14) 0.79011(18) 0.0408(8) Uani d . 1 . .
C C13 1.3962(5) 0.18131(14) 0.90865(19) 0.0433(9) Uani d . 1 . .
C C14 1.5168(5) 0.15014(14) 0.9583(2) 0.0446(9) Uani d . 1 . .
C C15 1.5650(5) 0.16544(16) 1.0328(2) 0.0517(10) Uani d . 1 . .
H H15 1.5198 0.1949 1.0496 0.062 Uiso calc R 1 . .
C C16 1.6782(5) 0.13724(17) 1.0811(2) 0.0580(11) Uani d . 1 . .
H H16 1.7114 0.1482 1.1301 0.070 Uiso calc R 1 . .
C C17 1.7434(6) 0.09257(17) 1.0573(2) 0.0600(11) Uani d . 1 . .
H H17 1.8186 0.0731 1.0904 0.072 Uiso calc R 1 . .
C C18 1.6960(5) 0.07698(16) 0.9839(2) 0.0585(11) Uani d . 1 . .
H H18 1.7404 0.0472 0.9676 0.070 Uiso calc R 1 . .
C C19 1.5831(5) 0.10548(15) 0.9349(2) 0.0499(10) Uani d . 1 . .
H H19 1.5513 0.0946 0.8858 0.060 Uiso calc R 1 . .
C C20 0.4122(5) 0.23843(15) 0.5864(2) 0.0499(10) Uani d . 1 . .
H H20 0.4109 0.2184 0.6283 0.060 Uiso calc R 1 . .
C C21 0.3110(5) 0.22443(15) 0.5196(2) 0.0515(10) Uani d . 1 . .
H H21 0.2462 0.1950 0.5168 0.062 Uiso calc R 1 . .
C C22 0.3083(5) 0.25462(14) 0.4581(2) 0.0474(9) Uani d . 1 . .
H H22 0.2404 0.2461 0.4132 0.057 Uiso calc R 1 . .
C C23 0.4081(4) 0.29835(13) 0.46294(17) 0.0377(8) Uani d . 1 . .
C C24 0.4131(5) 0.33440(14) 0.40410(18) 0.0402(8) Uani d . 1 . .
C C25 0.5154(5) 0.37647(14) 0.41540(18) 0.0409(8) Uani d . 1 . .
C C26 0.6232(5) 0.38829(13) 0.48406(18) 0.0397(8) Uani d . 1 . .
C C27 0.7254(5) 0.43149(14) 0.4979(2) 0.0455(9) Uani d . 1 . .
H H27 0.7312 0.4551 0.4604 0.055 Uiso calc R 1 . .
C C28 0.8174(5) 0.43826(15) 0.5685(2) 0.0521(10) Uani d . 1 . .
H H28 0.8873 0.4664 0.5792 0.063 Uiso calc R 1 . .
C C29 0.8042(5) 0.40256(14) 0.6231(2) 0.0469(9) Uani d . 1 . .
H H29 0.8662 0.4078 0.6705 0.056 Uiso calc R 1 . .
C C30 0.6169(4) 0.35370(13) 0.54261(18) 0.0388(8) Uani d . 1 . .
C C31 0.5108(4) 0.30925(13) 0.53248(18) 0.0374(8) Uani d . 1 . .
C C32 0.3580(5) 0.37973(15) 0.30428(19) 0.0446(9) Uani d . 1 . .
C C33 0.2823(5) 0.40102(16) 0.23082(19) 0.0482(9) Uani d . 1 . .
C C34 0.1441(6) 0.37953(18) 0.1892(2) 0.0624(12) Uani d . 1 . .
H H34 0.0982 0.3507 0.2072 0.075 Uiso calc R 1 . .
C C35 0.0714(7) 0.3997(2) 0.1212(3) 0.0758(15) Uani d . 1 . .
H H35 -0.0223 0.3843 0.0938 0.091 Uiso calc R 1 . .
C C36 0.1369(7) 0.4422(2) 0.0939(3) 0.0833(16) Uani d . 1 . .
H H36 0.0882 0.4559 0.0481 0.100 Uiso calc R 1 . .
C C37 0.2733(8) 0.4642(3) 0.1343(3) 0.101(2) Uani d . 1 . .
H H37 0.3186 0.4931 0.1161 0.122 Uiso calc R 1 . .
C C38 0.3453(7) 0.4437(2) 0.2027(3) 0.0862(18) Uani d . 1 . .
H H38 0.4385 0.4593 0.2301 0.103 Uiso calc R 1 . .
C C39 0.4948(5) 0.35307(16) 0.8007(2) 0.0493(10) Uani d . 1 . .
C C40 0.4200(5) 0.40138(15) 0.82448(19) 0.0451(9) Uani d . 1 . .
C C41 0.4235(6) 0.41146(17) 0.8999(2) 0.0554(11) Uani d . 1 . .
C C42 0.3566(6) 0.45676(17) 0.9206(2) 0.0618(12) Uani d . 1 . .
H H42 0.3606 0.4638 0.9706 0.074 Uiso calc R 1 . .
C C43 0.2841(6) 0.49147(17) 0.8672(2) 0.0591(11) Uani d . 1 . .
H H43 0.2375 0.5216 0.8813 0.071 Uiso calc R 1 . .
C C44 0.2805(5) 0.48158(14) 0.7923(2) 0.0462(9) Uani d . 1 . .
C C45 0.3491(5) 0.43707(14) 0.77218(19) 0.0456(9) Uani d . 1 . .
H H45 0.3479 0.4308 0.7221 0.055 Uiso calc R 1 . .
O O1 0.5147(4) 0.35041(11) 0.73431(14) 0.0549(7) Uani d . 1 . .
O O2 0.5356(4) 0.31814(11) 0.84891(15) 0.0637(8) Uani d . 1 . .
O O3 0.4895(5) 0.37738(13) 0.95378(15) 0.0761(10) Uani d . 1 . .
H H3C 0.5247 0.3523 0.9347 0.114 Uiso calc R 1 . .
O O4 0.2865(4) 0.52048(11) 0.66450(15) 0.0647(8) Uani d . 1 . .
O O5 0.0217(4) 0.50440(12) 0.69531(18) 0.0720(9) Uani d . 1 . .
O O6 0.1886(4) 0.57477(10) 0.75266(16) 0.0630(8) Uani d . 1 . .
O OW1 0.6019(4) 0.24205(11) 0.75763(15) 0.0530(7) Uani d D 1 . .
S S1 0.18387(13) 0.52366(4) 0.72053(5) 0.0505(3) Uani d . 1 . .
N N1 0.8838(4) 0.32410(12) 0.77783(16) 0.0455(8) Uani d . 1 . .
N N2 0.8700(4) 0.25209(11) 0.67122(15) 0.0430(7) Uani d . 1 . .
N N3 1.3373(4) 0.22601(12) 0.92645(16) 0.0470(8) Uani d . 1 . .
N N4 1.3291(4) 0.16684(13) 0.83680(17) 0.0434(7) Uani d . 1 . .
N N5 0.5096(4) 0.27879(11) 0.59281(15) 0.0414(7) Uani d . 1 . .
N N6 0.7089(4) 0.36156(12) 0.61175(15) 0.0417(7) Uani d . 1 . .
N N7 0.3145(4) 0.33662(12) 0.33373(15) 0.0423(7) Uani d . 1 . .
N N8 0.4802(4) 0.40487(12) 0.35073(15) 0.0447(8) Uani d . 1 . .
Zn Zn 0.67652(6) 0.304312(19) 0.69016(2) 0.04405(16) Uani d . 1 . .
H H1WA 0.560(6) 0.2603(18) 0.788(2) 0.085(18) Uiso d D 1 . .
H H1WB 0.671(4) 0.2195(13) 0.776(2) 0.058(13) Uiso d D 1 . .
H H4B 1.342(5) 0.1371(16) 0.818(2) 0.043(11) Uiso d . 1 . .
H H8B 0.547(6) 0.434(2) 0.344(3) 0.085(17) Uiso d . 1 . .

loop_
_atom_site_aniso_label
_atom_site_aniso_U_11
_atom_site_aniso_U_22
_atom_site_aniso_U_33
_atom_site_aniso_U_12
_atom_site_aniso_U_13
_atom_site_aniso_U_23
C1 0.064(3) 0.042(2) 0.044(2) 0.0063(19) -0.0015(19) -0.0042(17)
C2 0.079(3) 0.048(2) 0.041(2) -0.002(2) -0.002(2) -0.0106(17)
C3 0.064(3) 0.051(2) 0.038(2) -0.003(2) -0.0128(18) -0.0074(18)
C4 0.050(2) 0.0380(18) 0.0314(17) -0.0051(17) -0.0021(15) 0.0011(15)
C5 0.048(2) 0.047(2) 0.0324(18) -0.0059(17) -0.0038(16) 0.0048(16)
C6 0.045(2) 0.044(2) 0.0322(17) -0.0035(17) -0.0024(15) 0.0022(15)
C7 0.047(2) 0.044(2) 0.0267(16) -0.0041(17) 0.0017(15) 0.0040(14)
C8 0.056(2) 0.048(2) 0.0356(19) 0.0032(18) 0.0089(17) 0.0000(16)
C9 0.066(3) 0.056(2) 0.0306(18) 0.000(2) 0.0017(18) -0.0087(17)
C10 0.058(2) 0.055(2) 0.0294(18) 0.001(2) -0.0065(17) -0.0026(17)
C11 0.047(2) 0.0413(19) 0.0286(17) -0.0035(17) -0.0001(15) 0.0037(15)
C12 0.049(2) 0.0410(19) 0.0287(17) -0.0045(17) -0.0016(15) 0.0019(14)
C13 0.049(2) 0.044(2) 0.0316(18) -0.0045(17) -0.0055(16) 0.0034(15)
C14 0.045(2) 0.045(2) 0.040(2) -0.0043(17) 0.0002(16) 0.0065(16)
C15 0.061(3) 0.051(2) 0.038(2) -0.0033(19) -0.0032(18) 0.0024(17)
C16 0.064(3) 0.066(3) 0.038(2) -0.004(2) -0.0071(19) 0.0076(19)
C17 0.059(3) 0.062(3) 0.051(2) 0.003(2) -0.007(2) 0.017(2)
C18 0.062(3) 0.047(2) 0.063(3) 0.001(2) 0.003(2) 0.009(2)
C19 0.053(2) 0.046(2) 0.047(2) -0.0073(18) -0.0001(18) 0.0042(18)
C20 0.058(2) 0.049(2) 0.039(2) -0.0043(19) -0.0012(18) 0.0097(17)
C21 0.063(3) 0.046(2) 0.041(2) -0.0081(19) -0.0027(18) 0.0044(17)
C22 0.056(2) 0.045(2) 0.0347(19) -0.0025(18) -0.0071(17) 0.0005(16)
C23 0.044(2) 0.0413(19) 0.0252(16) 0.0053(16) 0.0013(14) -0.0024(14)
C24 0.050(2) 0.044(2) 0.0238(16) 0.0019(17) 0.0010(15) -0.0011(14)
C25 0.050(2) 0.043(2) 0.0270(17) 0.0046(17) 0.0020(15) 0.0029(15)
C26 0.048(2) 0.0403(19) 0.0274(17) 0.0037(16) -0.0017(15) -0.0009(14)
C27 0.058(2) 0.041(2) 0.0337(19) -0.0006(18) 0.0008(17) 0.0044(15)
C28 0.061(3) 0.045(2) 0.045(2) -0.0053(19) -0.0036(18) -0.0003(17)
C29 0.056(2) 0.045(2) 0.0335(19) -0.0041(18) -0.0068(17) -0.0026(16)
C30 0.048(2) 0.0364(18) 0.0296(17) 0.0071(16) 0.0015(15) -0.0014(14)
C31 0.043(2) 0.0379(18) 0.0291(16) 0.0048(16) 0.0020(14) -0.0001(14)
C32 0.053(2) 0.047(2) 0.0319(18) 0.0041(18) 0.0035(17) 0.0003(16)
C33 0.059(2) 0.056(2) 0.0275(17) 0.005(2) 0.0025(17) 0.0031(16)
C34 0.075(3) 0.064(3) 0.040(2) -0.004(2) -0.010(2) 0.006(2)
C35 0.083(3) 0.080(3) 0.050(3) -0.006(3) -0.021(2) 0.013(2)
C36 0.092(4) 0.102(4) 0.046(3) 0.009(3) -0.013(3) 0.025(3)
C37 0.112(5) 0.120(5) 0.061(3) -0.026(4) -0.012(3) 0.047(3)
C38 0.091(4) 0.097(4) 0.056(3) -0.029(3) -0.021(3) 0.031(3)
C39 0.055(2) 0.055(2) 0.035(2) 0.0003(19) 0.0029(17) 0.0078(18)
C40 0.053(2) 0.050(2) 0.0326(19) -0.0002(18) 0.0077(16) 0.0055(16)
C41 0.068(3) 0.064(3) 0.032(2) 0.000(2) 0.0034(18) 0.0131(18)
C42 0.093(3) 0.065(3) 0.0281(19) 0.008(3) 0.013(2) 0.0021(19)
C43 0.082(3) 0.056(2) 0.040(2) 0.001(2) 0.015(2) -0.0049(19)
C44 0.058(2) 0.041(2) 0.0368(19) -0.0056(18) 0.0042(17) 0.0010(16)
C45 0.063(2) 0.046(2) 0.0279(18) -0.0028(18) 0.0090(17) 0.0049(16)
O1 0.0694(19) 0.0610(17) 0.0317(14) 0.0165(14) 0.0037(12) 0.0042(12)
O2 0.088(2) 0.0598(17) 0.0427(15) 0.0196(16) 0.0106(15) 0.0163(13)
O3 0.115(3) 0.079(2) 0.0325(14) 0.024(2) 0.0107(16) 0.0190(14)
O4 0.102(2) 0.0548(17) 0.0377(15) -0.0002(16) 0.0142(15) 0.0096(12)
O5 0.069(2) 0.0657(19) 0.070(2) -0.0097(16) -0.0132(16) 0.0058(16)
O6 0.090(2) 0.0400(15) 0.0534(16) 0.0009(15) 0.0012(15) -0.0008(13)
OW1 0.070(2) 0.0505(17) 0.0360(14) 0.0062(15) 0.0031(14) 0.0059(13)
S1 0.0690(7) 0.0400(5) 0.0379(5) -0.0021(5) -0.0012(5) 0.0026(4)
N1 0.0531(19) 0.0443(17) 0.0342(16) 0.0029(15) -0.0038(14) -0.0004(13)
N2 0.0509(18) 0.0456(17) 0.0283(15) 0.0036(14) -0.0026(13) 0.0015(13)
N3 0.0510(19) 0.0470(18) 0.0363(16) -0.0050(15) -0.0077(14) 0.0020(13)
N4 0.0508(19) 0.0391(18) 0.0361(16) 0.0011(15) -0.0022(14) 0.0026(14)
N5 0.0493(18) 0.0415(16) 0.0288(14) -0.0026(14) -0.0035(13) 0.0059(12)
N6 0.0513(18) 0.0471(17) 0.0231(14) 0.0014(15) -0.0014(13) -0.0002(12)
N7 0.0512(19) 0.0480(18) 0.0246(14) 0.0032(14) -0.0007(13) -0.0028(13)
N8 0.059(2) 0.0480(18) 0.0236(14) 0.0009(16) -0.0001(14) 0.0014(13)
Zn 0.0535(3) 0.0465(3) 0.0276(2) 0.0027(2) -0.00348(19) 0.0027(2)

loop_
_atom_type_symbol
_atom_type_description
_atom_type_scat_dispersion_real
_atom_type_scat_dispersion_imag
_atom_type_scat_source
C C 0.0181 0.0091 'International Tables Vol C Tables 4.2.6.8 and 6.1.1.4'
H H 0.0000 0.0000 'International Tables Vol C Tables 4.2.6.8 and 6.1.1.4'
O O 0.0492 0.0322 'International Tables Vol C Tables 4.2.6.8 and 6.1.1.4'
S S 0.3331 0.5567 'International Tables Vol C Tables 4.2.6.8 and 6.1.1.4'
N N 0.0311 0.0180 'International Tables Vol C Tables 4.2.6.8 and 6.1.1.4'
Zn Zn -1.5491 0.6778 'International Tables Vol C Tables 4.2.6.8 and 6.1.1.4'

loop_
_geom_angle_atom_site_label_1
_geom_angle_atom_site_label_2
_geom_angle_atom_site_label_3
_geom_angle_site_symmetry_1
_geom_angle_site_symmetry_3
_geom_angle
_geom_angle_publ_flag
N1 C1 C2 . . 123.5(4) ?
N1 C1 H1 . . 118.2 ?
C2 C1 H1 . . 118.2 ?
C3 C2 C1 . . 118.6(4) ?
C3 C2 H2 . . 120.7 ?
C1 C2 H2 . . 120.7 ?
C2 C3 C4 . . 120.2(3) ?
C2 C3 H3 . . 119.9 ?
C4 C3 H3 . . 119.9 ?
C3 C4 C12 . . 116.9(3) ?
C3 C4 C5 . . 125.6(3) ?
C12 C4 C5 . . 117.4(3) ?
N3 C5 C6 . . 110.4(3) ?
N3 C5 C4 . . 128.3(3) ?
C6 C5 C4 . . 121.3(3) ?
N4 C6 C5 . . 105.7(3) ?
N4 C6 C7 . . 131.2(3) ?
C5 C6 C7 . . 122.9(3) ?
C11 C7 C8 . . 118.1(3) ?
C11 C7 C6 . . 116.2(3) ?
C8 C7 C6 . . 125.6(4) ?
C9 C8 C7 . . 119.0(4) ?
C9 C8 H8 . . 120.5 ?
C7 C8 H8 . . 120.5 ?
C8 C9 C10 . . 119.4(4) ?
C8 C9 H9 . . 120.3 ?
C10 C9 H9 . . 120.3 ?
N2 C10 C9 . . 123.0(3) ?
N2 C10 H10 . . 118.5 ?
C9 C10 H10 . . 118.5 ?
N2 C11 C7 . . 122.0(3) ?
N2 C11 C12 . . 116.3(3) ?
C7 C11 C12 . . 121.6(3) ?
N1 C12 C4 . . 122.4(3) ?
N1 C12 C11 . . 117.4(3) ?
C4 C12 C11 . . 120.3(3) ?
N3 C13 N4 . . 111.9(3) ?
N3 C13 C14 . . 125.0(3) ?
N4 C13 C14 . . 123.1(3) ?
C19 C14 C15 . . 118.8(3) ?
C19 C14 C13 . . 122.5(3) ?
C15 C14 C13 . . 118.7(4) ?
C16 C15 C14 . . 120.5(4) ?
C16 C15 H15 . . 119.8 ?
C14 C15 H15 . . 119.8 ?
C15 C16 C17 . . 120.3(4) ?
C15 C16 H16 . . 119.8 ?
C17 C16 H16 . . 119.8 ?
C16 C17 C18 . . 119.6(4) ?
C16 C17 H17 . . 120.2 ?
C18 C17 H17 . . 120.2 ?
C19 C18 C17 . . 120.3(4) ?
C19 C18 H18 . . 119.9 ?
C17 C18 H18 . . 119.9 ?
C18 C19 C14 . . 120.5(4) ?
C18 C19 H19 . . 119.7 ?
C14 C19 H19 . . 119.7 ?
N5 C20 C21 . . 122.9(4) ?
N5 C20 H20 . . 118.5 ?
C21 C20 H20 . . 118.5 ?
C22 C21 C20 . . 119.0(4) ?
C22 C21 H21 . . 120.5 ?
C20 C21 H21 . . 120.5 ?
C21 C22 C23 . . 119.8(3) ?
C21 C22 H22 . . 120.1 ?
C23 C22 H22 . . 120.1 ?
C22 C23 C31 . . 117.8(3) ?
C22 C23 C24 . . 125.8(3) ?
C31 C23 C24 . . 116.4(3) ?
C25 C24 N7 . . 110.1(3) ?
C25 C24 C23 . . 120.8(3) ?
N7 C24 C23 . . 128.9(3) ?
C24 C25 N8 . . 105.9(3) ?
C24 C25 C26 . . 124.5(3) ?
N8 C25 C26 . . 129.4(3) ?
C27 C26 C30 . . 118.9(3) ?
C27 C26 C25 . . 125.9(3) ?
C30 C26 C25 . . 115.1(3) ?
C28 C27 C26 . . 118.6(3) ?
C28 C27 H27 . . 120.7 ?
C26 C27 H27 . . 120.7 ?
C27 C28 C29 . . 119.0(4) ?
C27 C28 H28 . . 120.5 ?
C29 C28 H28 . . 120.5 ?
N6 C29 C28 . . 123.8(3) ?
N6 C29 H29 . . 118.1 ?
C28 C29 H29 . . 118.1 ?
N6 C30 C26 . . 121.1(3) ?
N6 C30 C31 . . 117.3(3) ?
C26 C30 C31 . . 121.6(3) ?
N5 C31 C23 . . 121.1(3) ?
N5 C31 C30 . . 117.4(3) ?
C23 C31 C30 . . 121.5(3) ?
N7 C32 N8 . . 112.4(3) ?
N7 C32 C33 . . 125.8(3) ?
N8 C32 C33 . . 121.7(3) ?
C38 C33 C34 . . 117.5(4) ?
C38 C33 C32 . . 121.2(4) ?
C34 C33 C32 . . 121.3(4) ?
C33 C34 C35 . . 121.6(4) ?
C33 C34 H34 . . 119.2 ?
C35 C34 H34 . . 119.2 ?
C36 C35 C34 . . 120.0(5) ?
C36 C35 H35 . . 120.0 ?
C34 C35 H35 . . 120.0 ?
C37 C36 C35 . . 119.5(4) ?
C37 C36 H36 . . 120.3 ?
C35 C36 H36 . . 120.3 ?
C36 C37 C38 . . 120.1(5) ?
C36 C37 H37 . . 119.9 ?
C38 C37 H37 . . 119.9 ?
C33 C38 C37 . . 121.3(5) ?
C33 C38 H38 . . 119.3 ?
C37 C38 H38 . . 119.3 ?
O1 C39 O2 . . 124.6(4) ?
O1 C39 C40 . . 117.8(3) ?
O2 C39 C40 . . 117.6(3) ?
C45 C40 C41 . . 118.9(4) ?
C45 C40 C39 . . 120.2(3) ?
C41 C40 C39 . . 120.8(3) ?
O3 C41 C42 . . 118.6(4) ?
O3 C41 C40 . . 121.6(4) ?
C42 C41 C40 . . 119.8(4) ?
C43 C42 C41 . . 120.2(4) ?
C43 C42 H42 . . 119.9 ?
C41 C42 H42 . . 119.9 ?
C42 C43 C44 . . 120.1(4) ?
C42 C43 H43 . . 119.9 ?
C44 C43 H43 . . 119.9 ?
C45 C44 C43 . . 119.4(4) ?
C45 C44 S1 . . 118.1(3) ?
C43 C44 S1 . . 122.5(3) ?
C44 C45 C40 . . 121.5(3) ?
C44 C45 H45 . . 119.2 ?
C40 C45 H45 . . 119.2 ?
C39 O1 Zn . . 128.6(3) ?
C41 O3 H3C . . 109.5 ?
Zn OW1 H1WA . . 99(4) ?
Zn OW1 H1WB . . 119(3) ?
H1WA OW1 H1WB . . 118(5) ?
O5 S1 O6 . . 113.6(2) ?
O5 S1 O4 . . 113.49(19) ?
O6 S1 O4 . . 111.35(19) ?
O5 S1 C44 . . 106.73(18) ?
O6 S1 C44 . . 106.79(17) ?
O4 S1 C44 . . 104.06(19) ?
C1 N1 C12 . . 118.2(3) ?
C1 N1 Zn . . 127.7(3) ?
C12 N1 Zn . . 112.3(2) ?
C10 N2 C11 . . 118.2(3) ?
C10 N2 Zn . . 127.9(3) ?
C11 N2 Zn . . 112.6(2) ?
C13 N3 C5 . . 105.0(3) ?
C6 N4 C13 . . 106.9(3) ?
C6 N4 H4B . . 127(3) ?
C13 N4 H4B . . 125(3) ?
C20 N5 C31 . . 119.4(3) ?
C20 N5 Zn . . 127.5(2) ?
C31 N5 Zn . . 113.1(2) ?
C29 N6 C30 . . 118.6(3) ?
C29 N6 Zn . . 127.6(2) ?
C30 N6 Zn . . 113.8(2) ?
C32 N7 C24 . . 104.8(3) ?
C32 N8 C25 . . 106.9(3) ?
C32 N8 H8B . . 133(3) ?
C25 N8 H8B . . 120(3) ?
O1 Zn N6 . . 92.25(12) n
O1 Zn N5 . . 97.90(12) ?
N1 Zn N2 . . 76.13(11) y
N6 Zn N5 . . 78.42(11) y
O1 Zn N1 . . 93.32(12) ?
N6 Zn N1 . . 98.51(12) ?
N5 Zn N1 . . 168.46(12) n
O1 Zn N2 . . 166.53(10) n
N6 Zn N2 . . 97.52(12) ?
N5 Zn N2 . . 93.14(11) ?
O1 Zn OW1 . . 85.83(12) n
N6 Zn OW1 . . 169.79(11) ?
N5 Zn OW1 . . 91.90(11) n
N1 Zn OW1 . . 91.62(11) ?
N2 Zn OW1 . . 86.12(12) ?

loop_
_geom_bond_atom_site_label_1
_geom_bond_atom_site_label_2
_geom_bond_site_symmetry_2
_geom_bond_distance
_geom_bond_publ_flag
C1 N1 . 1.324(5) ?
C1 C2 . 1.384(6) ?
C1 H1 . 0.9300 ?
C2 C3 . 1.360(6) ?
C2 H2 . 0.9300 ?
C3 C4 . 1.400(5) ?
C3 H3 . 0.9300 ?
C4 C12 . 1.410(5) ?
C4 C5 . 1.426(5) ?
C5 N3 . 1.371(5) ?
C5 C6 . 1.393(5) ?
C6 N4 . 1.359(5) ?
C6 C7 . 1.432(5) ?
C7 C11 . 1.397(5) ?
C7 C8 . 1.410(5) ?
C8 C9 . 1.361(5) ?
C8 H8 . 0.9300 ?
C9 C10 . 1.389(6) ?
C9 H9 . 0.9300 ?
C10 N2 . 1.332(5) ?
C10 H10 . 0.9300 ?
C11 N2 . 1.354(4) ?
C11 C12 . 1.468(5) ?
C12 N1 . 1.348(5) ?
C13 N3 . 1.324(5) ?
C13 N4 . 1.378(5) ?
C13 C14 . 1.460(5) ?
C14 C19 . 1.386(6) ?
C14 C15 . 1.404(5) ?
C15 C16 . 1.371(6) ?
C15 H15 . 0.9300 ?
C16 C17 . 1.385(7) ?
C16 H16 . 0.9300 ?
C17 C18 . 1.386(6) ?
C17 H17 . 0.9300 ?
C18 C19 . 1.381(6) ?
C18 H18 . 0.9300 ?
C19 H19 . 0.9300 ?
C20 N5 . 1.315(5) ?
C20 C21 . 1.392(5) ?
C20 H20 . 0.9300 ?
C21 C22 . 1.369(5) ?
C21 H21 . 0.9300 ?
C22 C23 . 1.398(5) ?
C22 H22 . 0.9300 ?
C23 C31 . 1.417(4) ?
C23 C24 . 1.434(5) ?
C24 C25 . 1.374(5) ?
C24 N7 . 1.388(4) ?
C25 N8 . 1.377(4) ?
C25 C26 . 1.429(5) ?
C26 C27 . 1.400(5) ?
C26 C30 . 1.407(5) ?
C27 C28 . 1.380(5) ?
C27 H27 . 0.9300 ?
C28 C29 . 1.382(6) ?
C28 H28 . 0.9300 ?
C29 N6 . 1.318(5) ?
C29 H29 . 0.9300 ?
C30 N6 . 1.362(4) ?
C30 C31 . 1.442(5) ?
C31 N5 . 1.360(4) ?
C32 N7 . 1.322(5) ?
C32 N8 . 1.359(5) ?
C32 C33 . 1.478(5) ?
C33 C38 . 1.368(7) ?
C33 C34 . 1.369(6) ?
C34 C35 . 1.377(6) ?
C34 H34 . 0.9300 ?
C35 C36 . 1.367(8) ?
C35 H35 . 0.9300 ?
C36 C37 . 1.354(8) ?
C36 H36 . 0.9300 ?
C37 C38 . 1.386(6) ?
C37 H37 . 0.9300 ?
C38 H38 . 0.9300 ?
C39 O1 . 1.261(5) ?
C39 O2 . 1.265(5) ?
C39 C40 . 1.501(6) ?
C40 C45 . 1.379(5) ?
C40 C41 . 1.401(5) ?
C41 O3 . 1.359(5) ?
C41 C42 . 1.384(6) ?
C42 C43 . 1.378(6) ?
C42 H42 . 0.9300 ?
C43 C44 . 1.392(5) ?
C43 H43 . 0.9300 ?
C44 C45 . 1.369(6) ?
C44 S1 . 1.776(4) ?
C45 H45 . 0.9300 ?
O3 H3C . 0.8200 ?
O4 S1 . 1.461(3) ?
O5 S1 . 1.429(3) ?
O6 S1 . 1.448(3) ?
OW1 H1WA . 0.86(2) ?
OW1 H1WB . 0.840(19) ?
N4 H4B . 0.86(4) ?
N8 H8B . 0.96(5) ?
Zn O1 . 2.080(3) y
Zn OW1 . 2.196(3) y
Zn N1 . 2.177(3) y
Zn N2 . 2.184(3) y
Zn N5 . 2.141(3) y
Zn N6 . 2.120(3) y

loop_
_geom_hbond_atom_site_label_D
_geom_hbond_atom_site_label_H
_geom_hbond_atom_site_label_A
_geom_hbond_site_symmetry_A
_geom_hbond_distance_DH
_geom_hbond_distance_HA
_geom_hbond_distance_DA
_geom_hbond_angle_DHA
O3 H3C O2 . 0.82 1.82 2.547(4) 147
OW1 H1WA O2 . 0.86(2) 1.90(3) 2.712(4) 157(5)
OW1 H1WB N7 4_666 0.840(19) 2.05(2) 2.877(4) 170(4)
N4 H4B O6 2_646 0.86(4) 2.05(4) 2.883(4) 162(4)
N4 H4B S1 2_646 0.86(4) 3.02(4) 3.854(4) 163(3)
N8 H8B O4 3_666 0.96(5) 1.85(5) 2.794(5) 167(5)
N8 H8B S1 3_666 0.96(5) 2.94(5) 3.793(4) 148(4)
